data_7703062
loop_
_publ_author_name
'Miao, Zhaohong'
'Yang, Yun'
'Wei, Zhonglei'
'Yang, Zhihua'
'Pan, Shilie'

_publ_section_title
;
 Effect of anion dimensionality on optical properties: the <sub>\\infty
 </sub>[B<sub>7</sub>O<sub>10</sub>(OH)<sub>2</sub>] layer in
 CsB<sub>7</sub>O<sub>10</sub>(OH)<sub>2</sub>vs. the <sub>\\infty
 </sub>[B<sub>7</sub>O<sub>12</sub>] framework in
 CsBaB<sub>7</sub>O<sub>12</sub>.
;
_journal_issue 4
_journal_name_full 'Dalton transactions (Cambridge, England : 2003)'
_journal_page_first 1292
_journal_page_last 1299
_journal_paper_doi 10.1039/c9dt04539b
_journal_volume 49
_journal_year 2020
_chemical_formula_moiety '0.25(B28 Cs4 H8 O48)'
_chemical_formula_sum 'B7 Cs H2 O12'
_chemical_formula_weight 402.60
_space_group_crystal_system monoclinic
_space_group_IT_number 15
_space_group_name_Hall '-C 2yc'
_space_group_name_H-M_alt 'C 1 2/c 1'
_atom_sites_solution_hydrogens difmap
_atom_sites_solution_primary dual
_audit_creation_date 2018-05-06
_audit_creation_method
;
Olex2 1.2
(compiled 2018.04.26 svn.r3504 for OlexSys, GUI svn.r5492)
;
_audit_update_record
;
2019-05-08 deposited with the CCDC.	2019-12-23 downloaded from the CCDC.
;
_cell_angle_alpha 90
_cell_angle_beta 97.940(6)
_cell_angle_gamma 90
_cell_formula_units_Z 4
_cell_length_a 9.083(5)
_cell_length_b 9.585(5)
_cell_length_c 11.938(7)
_cell_measurement_reflns_used 1657
_cell_measurement_temperature 296(2)
_cell_measurement_theta_max 27.61
_cell_measurement_theta_min 3.11
_cell_volume 1029.4(10)
_computing_molecular_graphics 'Olex2 (Dolomanov et al., 2009)'
_computing_publication_material 'Olex2 (Dolomanov et al., 2009)'
_computing_structure_refinement 'ShelXL (Sheldrick, 2015)'
_computing_structure_solution 'XT (Sheldrick, 2015)'
_diffrn_ambient_temperature 296.15
_diffrn_measured_fraction_theta_full 0.998
_diffrn_measured_fraction_theta_max 0.993
_diffrn_measurement_device_type 'CCD area detector'
_diffrn_measurement_method 'phi and omega scans'
_diffrn_radiation_monochromator graphite
_diffrn_radiation_type MoK\a
_diffrn_radiation_wavelength 0.71073
_diffrn_reflns_av_R_equivalents 0.0233
_diffrn_reflns_av_unetI/netI 0.0300
_diffrn_reflns_Laue_measured_fraction_full 0.998
_diffrn_reflns_Laue_measured_fraction_max 0.993
_diffrn_reflns_limit_h_max 10
_diffrn_reflns_limit_h_min -11
_diffrn_reflns_limit_k_max 6
_diffrn_reflns_limit_k_min -12
_diffrn_reflns_limit_l_max 15
_diffrn_reflns_limit_l_min -14
_diffrn_reflns_number 3102
_diffrn_reflns_point_group_measured_fraction_full 0.998
_diffrn_reflns_point_group_measured_fraction_max 0.993
_diffrn_reflns_theta_full 25.242
_diffrn_reflns_theta_max 27.694
_diffrn_reflns_theta_min 3.106
_exptl_absorpt_coefficient_mu 3.660
_exptl_crystal_colour colourless
_exptl_crystal_colour_primary colourless
_exptl_crystal_density_diffrn 2.598
_exptl_crystal_description block
_exptl_crystal_F_000 752
_exptl_crystal_size_max 0.19
_exptl_crystal_size_mid 0.12
_exptl_crystal_size_min 0.11
_refine_diff_density_max 0.445
_refine_diff_density_min -0.363
_refine_diff_density_rms 0.096
_refine_ls_extinction_method none
_refine_ls_goodness_of_fit_ref 1.048
_refine_ls_hydrogen_treatment refxyz
_refine_ls_matrix_type full
_refine_ls_number_parameters 95
_refine_ls_number_reflns 1202
_refine_ls_number_restraints 1
_refine_ls_restrained_S_all 1.047
_refine_ls_R_factor_all 0.0243
_refine_ls_R_factor_gt 0.0216
_refine_ls_shift/su_max 0.000
_refine_ls_shift/su_mean 0.000
_refine_ls_structure_factor_coef Fsqd
_refine_ls_weighting_details 'w=1/[\s^2^(Fo^2^)+(0.0180P)^2^+1.1550P] where P=(Fo^2^+2Fc^2^)/3'
_refine_ls_weighting_scheme calc
_refine_ls_wR_factor_gt 0.0453
_refine_ls_wR_factor_ref 0.0466
_reflns_Friedel_coverage 0.000
_reflns_number_gt 1116
_reflns_number_total 1202
_reflns_threshold_expression 'I > 2\s(I)'
_cod_data_source_file c9dt04539b2.cif
_cod_data_source_block 1
_cod_depositor_comments 'Adding full bibliography for 7703061--7703062.cif.'
_cod_original_cell_volume 1029.3(10)
_cod_original_formula_sum 'B7 Cs H2  O12'
_cod_database_code 7703062
_shelx_shelxl_version_number 2016/6
_shelx_space_group_comment
;
The symmetry employed for this shelxl refinement is uniquely defined
by the following loop, which should always be used as a source of
symmetry information in preference to the above space-group names.
They are only intended as comments.
;
_olex2_refinement_description
;
1. Fixed Uiso
 At 1.2 times of:
  All O(H) groups
2. Restrained distances
 O4-H4
 0.87 with sigma of 0.02
;
_olex2_submission_special_instructions 'No special instructions were received'

loop_
_space_group_symop_operation_xyz
'x, y, z'
'-x, y, -z+1/2'
'x+1/2, y+1/2, z'
'-x+1/2, y+1/2, -z+1/2'
'-x, -y, -z'
'x, -y, z-1/2'
'-x+1/2, -y+1/2, -z'
'x+1/2, -y+1/2, z-1/2'

loop_
_atom_site_label
_atom_site_type_symbol
_atom_site_fract_x
_atom_site_fract_y
_atom_site_fract_z
_atom_site_U_iso_or_equiv
_atom_site_adp_type
_atom_site_occupancy
_atom_site_site_symmetry_order
_atom_site_calc_flag
_atom_site_refinement_flags_posn
_atom_site_refinement_flags_adp
_atom_site_refinement_flags_occupancy
Cs1 Cs 1.000000 0.81336(2) 0.750000 0.02546(9) Uani 1 2 d S T P
B1 B 0.500000 0.2787(4) 0.250000 0.0176(8) Uani 1 2 d S T P
B2 B 0.5777(3) 0.3381(3) 0.4482(3) 0.0192(6) Uani 1 1 d . . .
B3 B 0.7739(3) 0.5051(3) 0.5345(2) 0.0183(6) Uani 1 1 d . . .
B4 B 0.8903(3) 0.6655(3) 0.4044(3) 0.0194(6) Uani 1 1 d . . .
O1 O 0.5773(2) 0.36639(19) 0.33877(14) 0.0203(4) Uani 1 1 d . . .
O2 O 0.6655(2) 0.40466(19) 0.53495(15) 0.0237(4) Uani 1 1 d . . .
O3 O 0.7878(2) 0.57382(19) 0.43649(15) 0.0243(4) Uani 1 1 d . . .
O4 O 0.8627(2) 0.5347(2) 0.63134(17) 0.0306(5) Uani 1 1 d D . .
H4 H 0.846(4) 0.476(3) 0.683(2) 0.037 Uiso 1 1 d DR . .
O5 O 0.8888(2) 0.68690(17) 0.29350(15) 0.0198(4) Uani 1 1 d . . .
O6 O 0.9864(2) 0.7363(2) 0.48463(15) 0.0262(4) Uani 1 1 d . . .

loop_
_atom_site_aniso_label
_atom_site_aniso_U_11
_atom_site_aniso_U_22
_atom_site_aniso_U_33
_atom_site_aniso_U_23
_atom_site_aniso_U_13
_atom_site_aniso_U_12
Cs1 0.03242(15) 0.02500(14) 0.01831(13) 0.000 0.00121(10) 0.000
B1 0.021(2) 0.019(2) 0.0131(18) 0.000 0.0020(16) 0.000
B2 0.0215(14) 0.0173(15) 0.0192(14) -0.0001(11) 0.0044(12) -0.0017(11)
B3 0.0204(14) 0.0184(14) 0.0168(14) -0.0025(11) 0.0043(11) -0.0042(11)
B4 0.0178(14) 0.0201(15) 0.0199(14) -0.0001(11) 0.0013(11) -0.0041(10)
O1 0.0288(10) 0.0179(9) 0.0146(9) -0.0011(7) 0.0040(8) -0.0073(7)
O2 0.0273(10) 0.0280(11) 0.0158(9) -0.0007(8) 0.0027(8) -0.0142(8)
O3 0.0237(10) 0.0277(10) 0.0202(9) 0.0032(8) -0.0011(8) -0.0128(8)
O4 0.0373(12) 0.0306(11) 0.0213(10) 0.0033(9) -0.0053(9) -0.0157(9)
O5 0.0250(9) 0.0199(9) 0.0143(8) -0.0004(7) 0.0016(7) -0.0053(7)
O6 0.0315(11) 0.0329(11) 0.0139(9) 0.0000(8) 0.0021(8) -0.0184(8)

loop_
_atom_type_symbol
_atom_type_description
_atom_type_scat_dispersion_real
_atom_type_scat_dispersion_imag
_atom_type_scat_source
B B 0.0013 0.0007 'International Tables Vol C Tables 4.2.6.8 and 6.1.1.4'
Cs Cs -0.3680 2.1192 'International Tables Vol C Tables 4.2.6.8 and 6.1.1.4'
H H 0.0000 0.0000 'International Tables Vol C Tables 4.2.6.8 and 6.1.1.4'
O O 0.0106 0.0060 'International Tables Vol C Tables 4.2.6.8 and 6.1.1.4'

loop_
_geom_angle_atom_site_label_1
_geom_angle_atom_site_label_2
_geom_angle_atom_site_label_3
_geom_angle
_geom_angle_site_symmetry_1
_geom_angle_site_symmetry_3
O1 Cs1 O1 42.31(7) 8_566 7_666
O1 Cs1 O3 91.43(5) 7_666 8_566
O1 Cs1 O3 51.41(4) 7_666 7_666
O1 Cs1 O3 51.41(4) 8_566 8_566
O1 Cs1 O3 91.43(5) 8_566 7_666
O1 Cs1 O5 102.40(4) 7_666 8_566
O1 Cs1 O5 77.68(4) 8_566 8_566
O1 Cs1 O5 102.40(4) 8_566 7_666
O1 Cs1 O5 77.68(4) 7_666 7_666
O2 Cs1 O1 66.32(5) 4_656 8_566
O2 Cs1 O1 84.39(5) 3 8_566
O2 Cs1 O1 66.32(5) 3 7_666
O2 Cs1 O1 84.39(5) 4_656 7_666
O2 Cs1 O2 148.94(7) 4_656 3
O2 Cs1 O3 91.95(6) 3 8_566
O2 Cs1 O3 78.12(6) 3 7_666
O2 Cs1 O3 78.12(6) 4_656 8_566
O2 Cs1 O3 91.95(6) 4_656 7_666
O2 Cs1 O5 116.62(5) 3 7_666
O2 Cs1 O5 63.40(5) 4_656 7_666
O2 Cs1 O5 63.40(5) 3 8_566
O2 Cs1 O5 116.62(5) 4_656 8_566
O3 Cs1 O3 142.55(7) 8_566 7_666
O3 Cs1 O5 140.68(4) 8_566 7_666
O3 Cs1 O5 140.68(4) 7_666 8_566
O3 Cs1 O5 39.36(4) 7_666 7_666
O3 Cs1 O5 39.36(4) 8_566 8_566
O4 Cs1 O1 167.23(5) 2_756 7_666
O4 Cs1 O1 167.23(5) . 8_566
O4 Cs1 O1 125.74(6) 2_756 8_566
O4 Cs1 O1 125.74(6) . 7_666
O4 Cs1 O2 112.23(6) . 4_656
O4 Cs1 O2 93.98(6) 2_756 4_656
O4 Cs1 O2 112.23(6) 2_756 3
O4 Cs1 O2 93.98(6) . 3
O4 Cs1 O3 141.35(5) 2_756 7_666
O4 Cs1 O3 75.86(6) 2_756 8_566
O4 Cs1 O3 141.35(5) . 8_566
O4 Cs1 O3 75.86(6) . 7_666
O4 Cs1 O4 66.56(8) 2_756 .
O4 Cs1 O5 112.93(5) 2_756 7_666
O4 Cs1 O5 67.00(5) 2_756 8_566
O4 Cs1 O5 67.00(5) . 7_666
O4 Cs1 O5 112.93(5) . 8_566
O4 Cs1 O6 101.71(6) . 2_756
O4 Cs1 O6 54.26(5) 2_756 2_756
O4 Cs1 O6 101.71(6) 2_756 .
O4 Cs1 O6 54.26(5) . .
O5 Cs1 O5 179.92(6) 8_566 7_666
O6 Cs1 O1 85.41(5) . 7_666
O6 Cs1 O1 120.34(5) 2_756 7_666
O6 Cs1 O1 85.41(5) 2_756 8_566
O6 Cs1 O1 120.34(5) . 8_566
O6 Cs1 O2 150.43(5) . 4_656
O6 Cs1 O2 41.61(5) . 3
O6 Cs1 O2 150.43(5) 2_756 3
O6 Cs1 O2 41.61(5) 2_756 4_656
O6 Cs1 O3 60.36(6) . 7_666
O6 Cs1 O3 60.35(6) 2_756 8_566
O6 Cs1 O3 129.86(5) 2_756 7_666
O6 Cs1 O3 129.86(5) . 8_566
O6 Cs1 O5 87.32(4) . 7_666
O6 Cs1 O5 87.32(4) 2_756 8_566
O6 Cs1 O5 92.67(4) 2_756 7_666
O6 Cs1 O5 92.67(4) . 8_566
O6 Cs1 O6 153.65(7) . 2_756
O1 B1 Cs1 54.72(15) . 7_666
O1 B1 Cs1 54.71(15) 2_655 7_666
O1 B1 O1 109.4(3) 2_655 .
O1 B1 O5 111.75(10) 2_655 4_645
O1 B1 O5 111.75(10) . 3_445
O1 B1 O5 108.27(11) . 4_645
O1 B1 O5 108.27(11) 2_655 3_445
O5 B1 Cs1 126.30(14) 3_445 7_666
O5 B1 Cs1 126.30(14) 4_645 7_666
O5 B1 O5 107.4(3) 3_445 4_645
O1 B2 Cs1 166.53(19) . 3_445
O1 B2 O2 124.5(2) . .
O1 B2 O6 121.9(2) . 3_445
O2 B2 Cs1 58.33(13) . 3_445
O2 B2 O6 113.5(2) . 3_445
O6 B2 Cs1 57.18(13) 3_445 3_445
O3 B3 O2 119.5(2) . .
O4 B3 O2 119.1(2) . .
O4 B3 O3 121.4(2) . .
O3 B4 Cs1 62.75(14) . 7_666
O3 B4 O6 120.6(2) . .
O5 B4 Cs1 68.11(14) . 7_666
O5 B4 O3 117.3(2) . .
O5 B4 O6 122.0(2) . .
O6 B4 Cs1 140.73(18) . 7_666
B1 O1 Cs1 104.13(16) . 7_666
B2 O1 Cs1 118.46(16) . 7_666
B2 O1 B1 122.1(2) . .
B2 O2 Cs1 100.71(15) . 3_445
B2 O2 B3 131.5(2) . .
B3 O2 Cs1 126.65(15) . 3_445
B3 O3 Cs1 124.52(16) . 7_666
B3 O3 B4 134.0(2) . .
B4 O3 Cs1 96.00(16) . 7_666
B3 O4 Cs1 135.06(17) . .
B1 O5 Cs1 132.02(13) 3 7_666
B4 O5 Cs1 91.09(15) . 7_666
B4 O5 B1 121.45(18) . 3
B2 O6 Cs1 101.69(15) 3 .
B4 O6 Cs1 136.49(16) . .
B4 O6 B2 118.4(2) . 3

loop_
_geom_bond_atom_site_label_1
_geom_bond_atom_site_label_2
_geom_bond_distance
_geom_bond_site_symmetry_2
Cs1 O1 3.291(2) 7_666
Cs1 O1 3.291(2) 8_566
Cs1 O2 3.269(2) 4_656
Cs1 O2 3.269(2) 3
Cs1 O3 3.369(2) 7_666
Cs1 O3 3.369(2) 8_566
Cs1 O4 3.195(2) .
Cs1 O4 3.195(2) 2_756
Cs1 O5 3.498(3) 7_666
Cs1 O5 3.498(3) 8_566
Cs1 O6 3.239(2) .
Cs1 O6 3.239(2) 2_756
B1 O1 1.455(3) .
B1 O1 1.455(3) 2_655
B1 O5 1.486(3) 3_445
B1 O5 1.486(3) 4_645
B2 O1 1.333(3) .
B2 O2 1.374(3) .
B2 O6 1.389(3) 3_445
B3 O2 1.377(3) .
B3 O3 1.363(3) .
B3 O4 1.346(3) .
B4 O3 1.373(3) .
B4 O5 1.338(4) .
B4 O6 1.381(3) .
